data_2237131
loop_
_publ_author_name
'Gainsford, Graeme J.'
'Clarke, David J.'
'Kay, Andrew J.'

_publ_section_title
;
 (<i>E</i>)-5-[3-Cyano-2-(dicyanomethylene)-1-oxaspiro[4.5]dec-3-en-4-yl]-3-(1-methyl-1,4-dihydropyridin-4-ylidene)pent-4-en-1-yl
 3,5-bis(benzyloxy)benzoate
;
_journal_coeditor_code CV5370
_journal_issue 1
_journal_name_full 'Acta Crystallographica Section E'
_journal_page_first o103
_journal_page_last o104
_journal_paper_doi 10.1107/S1600536812050532
_journal_volume 69
_journal_year 2013
_chemical_formula_iupac 'C45 H40 N4 O5'
_chemical_formula_moiety 'C45 H40 N4 O5'
_chemical_formula_sum 'C45 H40 N4 O5'
_chemical_formula_weight 716.81
_chemical_name_systematic
;
(<i>E</i>)-5-(3-Cyano-2-(dicyanomethylene)-1-oxaspiro[4.5]dec-3-en-4-yl)-3-
(1-methylpyridin-4(1<i>H</i>)-ylidene)pent-4-en-1-yl
3,5-bis(benzyloxy)benzoate
;
_space_group_IT_number 15
_symmetry_cell_setting monoclinic
_symmetry_space_group_name_Hall '-C 2yc'
_symmetry_space_group_name_H-M 'C 1 2/c 1'
_atom_sites_solution_hydrogens geom
_atom_sites_solution_primary direct
_atom_sites_solution_secondary difmap
_audit_creation_method SHELXL-97
_cell_angle_alpha 90.00
_cell_angle_beta 106.705(5)
_cell_angle_gamma 90.00
_cell_formula_units_Z 8
_cell_length_a 29.7208(16)
_cell_length_b 16.0089(4)
_cell_length_c 16.5105(6)
_cell_measurement_reflns_used 5455
_cell_measurement_temperature 120(2)
_cell_measurement_theta_max 73.8435
_cell_measurement_theta_min 2.7920
_cell_volume 7524.1(6)
_computing_cell_refinement
;
CrysAlis PRO (Oxford Diffraction, 2007)
;
_computing_data_collection
;
CrysAlis PRO (Oxford Diffraction, 2007)
;
_computing_data_reduction
;
CrysAlis PRO (Oxford Diffraction, 2007)
;
_computing_molecular_graphics
;
ORTEP in WinGX (Farrugia, 2012) and
<i>Mercury</i> (Macrae <i>et al.</i>, 2008)
;
_computing_publication_material
;
SHELXL97 (Sheldrick, 2008) and PLATON (Spek, 2009)
;
_computing_structure_refinement 'SHELXL97 (Sheldrick, 2008)'
_computing_structure_solution 'SHELXS97 (Sheldrick, 2008)'
_diffrn_ambient_temperature 120(2)
_diffrn_detector_area_resol_mean 10.6501
_diffrn_measured_fraction_theta_full 0.997
_diffrn_measured_fraction_theta_max 0.997
_diffrn_measurement_device_type 'Oxford Diffraction SuperNova (Dual, Cu at zero, Atlas)'
_diffrn_measurement_method '\w scans'
_diffrn_radiation_monochromator mirror
_diffrn_radiation_source 'SuperNova (Cu) X-ray Source'
_diffrn_radiation_type 'Cu K\a'
_diffrn_radiation_wavelength 1.54184
_diffrn_reflns_av_R_equivalents 0.0707
_diffrn_reflns_av_sigmaI/netI 0.0494
_diffrn_reflns_limit_h_max 35
_diffrn_reflns_limit_h_min -35
_diffrn_reflns_limit_k_max 19
_diffrn_reflns_limit_k_min -19
_diffrn_reflns_limit_l_max 17
_diffrn_reflns_limit_l_min -19
_diffrn_reflns_number 31832
_diffrn_reflns_theta_full 68.24
_diffrn_reflns_theta_max 68.24
_diffrn_reflns_theta_min 3.17
_diffrn_standards_decay_% 0
_exptl_absorpt_coefficient_mu 0.668
_exptl_absorpt_correction_T_max 1.00000
_exptl_absorpt_correction_T_min 0.63812
_exptl_absorpt_correction_type multi-scan
_exptl_absorpt_process_details
;
(<i>CrysAlis PRO</i>; Oxford Diffraction, 2007)
;
_exptl_crystal_colour yellow
_exptl_crystal_density_diffrn 1.266
_exptl_crystal_density_method 'not measured'
_exptl_crystal_description plate
_exptl_crystal_F_000 3024
_exptl_crystal_size_max 0.49
_exptl_crystal_size_mid 0.45
_exptl_crystal_size_min 0.01
_refine_diff_density_max 0.255
_refine_diff_density_min -0.226
_refine_ls_extinction_method none
_refine_ls_goodness_of_fit_ref 1.024
_refine_ls_hydrogen_treatment constr
_refine_ls_matrix_type full
_refine_ls_number_parameters 488
_refine_ls_number_reflns 6878
_refine_ls_number_restraints 0
_refine_ls_restrained_S_all 1.024
_refine_ls_R_factor_all 0.0817
_refine_ls_R_factor_gt 0.0484
_refine_ls_shift/su_max 0.000
_refine_ls_shift/su_mean 0.000
_refine_ls_structure_factor_coef Fsqd
_refine_ls_weighting_details 'calc w=1/[\s^2^(Fo^2^)+(0.0691P)^2^+2.9516P] where P=(Fo^2^+2Fc^2^)/3'
_refine_ls_weighting_scheme calc
_refine_ls_wR_factor_gt 0.1205
_refine_ls_wR_factor_ref 0.1436
_reflns_number_gt 4748
_reflns_number_total 6878
_reflns_threshold_expression I>2sigma(I)
_cod_data_source_file cv5370.cif
_cod_data_source_block I
_cod_original_cell_volume 7524.1(5)
_cod_original_sg_symbol_H-M 'C 2/c'
_cod_database_code 2237131
_cod_database_fobs_code 2237131

loop_
_symmetry_equiv_pos_as_xyz
'x, y, z'
'-x, y, -z+1/2'
'x+1/2, y+1/2, z'
'-x+1/2, y+1/2, -z+1/2'
'-x, -y, -z'
'x, -y, z-1/2'
'-x+1/2, -y+1/2, -z'
'x+1/2, -y+1/2, z-1/2'

loop_
_atom_site_type_symbol
_atom_site_label
_atom_site_fract_x
_atom_site_fract_y
_atom_site_fract_z
_atom_site_U_iso_or_equiv
_atom_site_adp_type
_atom_site_calc_flag
_atom_site_refinement_flags
_atom_site_occupancy
_atom_site_symmetry_multiplicity
O O1 0.32530(6) 0.58411(8) 0.47050(9) 0.0302(3) Uani d . 1 1
O O2 0.37640(6) 1.01270(9) 0.29493(10) 0.0349(4) Uani d . 1 1
O O3 0.38897(6) 0.87595(9) 0.27559(11) 0.0418(4) Uani d . 1 1
O O4 0.46422(6) 1.17572(9) 0.13475(10) 0.0353(4) Uani d . 1 1
O O5 0.49344(6) 0.90251(10) 0.07098(11) 0.0403(4) Uani d . 1 1
N N1 0.29766(7) 0.39441(11) 0.55045(13) 0.0371(5) Uani d . 1 1
N N2 0.26282(8) 0.59452(11) 0.70530(13) 0.0403(5) Uani d . 1 1
N N3 0.30967(7) 0.78188(11) 0.67582(12) 0.0361(4) Uani d . 1 1
N N4 0.28722(6) 1.15634(10) 0.61141(11) 0.0279(4) Uani d . 1 1
C C1 0.29686(8) 0.46514(13) 0.56464(14) 0.0299(5) Uani d . 1 1
C C2 0.29536(8) 0.55113(12) 0.58331(14) 0.0284(5) Uani d . 1 1
C C3 0.27750(8) 0.57533(12) 0.65055(14) 0.0307(5) Uani d . 1 1
C C4 0.33533(8) 0.73015(12) 0.48301(14) 0.0281(5) Uani d . 1 1
C C5 0.34064(8) 0.65630(12) 0.42888(13) 0.0278(4) Uani d . 1 1
C C6 0.31187(7) 0.61102(12) 0.53672(13) 0.0262(4) Uani d . 1 1
C C7 0.31686(7) 0.69802(12) 0.54721(13) 0.0263(4) Uani d . 1 1
C C8 0.30667(8) 0.66319(13) 0.34007(14) 0.0320(5) Uani d . 1 1
H H8A 0.2742 0.6687 0.3442 0.038 Uiso calc R 1 1
H H8B 0.3140 0.7142 0.3124 0.038 Uiso calc R 1 1
C C9 0.30951(9) 0.58736(14) 0.28600(15) 0.0356(5) Uani d . 1 1
H H9A 0.2986 0.5372 0.3100 0.043 Uiso calc R 1 1
H H9B 0.2885 0.5958 0.2280 0.043 Uiso calc R 1 1
C C10 0.35947(9) 0.57340(15) 0.28232(16) 0.0409(6) Uani d . 1 1
H H10A 0.3692 0.6210 0.2530 0.049 Uiso calc R 1 1
H H10B 0.3606 0.5221 0.2495 0.049 Uiso calc R 1 1
C C11 0.39340(9) 0.56480(14) 0.37067(16) 0.0391(6) Uani d . 1 1
H H11A 0.4258 0.5599 0.3664 0.047 Uiso calc R 1 1
H H11B 0.3860 0.5131 0.3972 0.047 Uiso calc R 1 1
C C12 0.39053(8) 0.63983(13) 0.42687(15) 0.0320(5) Uani d . 1 1
H H12A 0.4106 0.6292 0.4851 0.038 Uiso calc R 1 1
H H12B 0.4028 0.6901 0.4054 0.038 Uiso calc R 1 1
C C13 0.31180(8) 0.74285(12) 0.61819(14) 0.0285(5) Uani d . 1 1
C C14 0.34625(8) 0.81009(12) 0.46547(14) 0.0296(5) Uani d . 1 1
H H14 0.3625 0.8181 0.4242 0.035 Uiso calc R 1 1
C C15 0.33433(8) 0.88138(12) 0.50617(14) 0.0286(5) Uani d . 1 1
H H15 0.3167 0.8713 0.5449 0.034 Uiso calc R 1 1
C C16 0.34535(8) 0.96279(12) 0.49610(13) 0.0266(4) Uani d . 1 1
C C17 0.32635(7) 1.02850(12) 0.53696(13) 0.0270(4) Uani d . 1 1
C C18 0.30183(8) 1.01255(12) 0.59721(13) 0.0291(5) Uani d . 1 1
H H18 0.2986 0.9566 0.6137 0.035 Uiso calc R 1 1
C C19 0.28272(8) 1.07569(12) 0.63225(14) 0.0298(5) Uani d . 1 1
H H19 0.2660 1.0627 0.6718 0.036 Uiso calc R 1 1
C C20 0.31179(8) 1.17533(12) 0.55675(14) 0.0305(5) Uani d . 1 1
H H20 0.3156 1.2322 0.5437 0.037 Uiso calc R 1 1
C C21 0.33127(8) 1.11403(13) 0.51969(14) 0.0303(5) Uani d . 1 1
H H21 0.3485 1.1293 0.4816 0.036 Uiso calc R 1 1
C C22 0.26343(9) 1.22221(13) 0.64581(16) 0.0382(5) Uani d . 1 1
H H22A 0.2808 1.2747 0.6493 0.057 Uiso calc R 1 1
H H22B 0.2622 1.2061 0.7024 0.057 Uiso calc R 1 1
H H22C 0.2314 1.2296 0.6087 0.057 Uiso calc R 1 1
C C23 0.37562(8) 0.98383(12) 0.43915(13) 0.0300(5) Uani d . 1 1
H H23A 0.3923 1.0371 0.4579 0.036 Uiso calc R 1 1
H H23B 0.3995 0.9396 0.4441 0.036 Uiso calc R 1 1
C C24 0.34667(8) 0.99168(14) 0.34785(14) 0.0332(5) Uani d . 1 1
H H24A 0.3303 0.9382 0.3286 0.040 Uiso calc R 1 1
H H24B 0.3226 1.0356 0.3427 0.040 Uiso calc R 1 1
C C25 0.39534(8) 0.94887(13) 0.26244(14) 0.0330(5) Uani d . 1 1
C C26 0.42416(8) 0.98005(13) 0.20857(13) 0.0305(5) Uani d . 1 1
C C27 0.42961(8) 1.06554(13) 0.19995(13) 0.0302(5) Uani d . 1 1
H H27 0.4156 1.1043 0.2291 0.036 Uiso calc R 1 1
C C28 0.45591(8) 1.09321(13) 0.14781(14) 0.0307(5) Uani d . 1 1
C C29 0.47602(8) 1.03630(14) 0.10522(14) 0.0326(5) Uani d . 1 1
H H29 0.4936 1.0556 0.0691 0.039 Uiso calc R 1 1
C C30 0.47045(8) 0.95139(14) 0.11528(14) 0.0323(5) Uani d . 1 1
C C31 0.44396(8) 0.92181(14) 0.16634(14) 0.0325(5) Uani d . 1 1
H H31 0.4395 0.8636 0.1722 0.039 Uiso calc R 1 1
C C32 0.44280(8) 1.23607(13) 0.17648(14) 0.0315(5) Uani d . 1 1
H H32A 0.4547 1.2287 0.2385 0.038 Uiso calc R 1 1
H H32B 0.4083 1.2282 0.1592 0.038 Uiso calc R 1 1
C C33 0.45466(8) 1.32258(13) 0.15247(14) 0.0307(5) Uani d . 1 1
C C34 0.49068(8) 1.33723(14) 0.11593(14) 0.0318(5) Uani d . 1 1
H H34 0.5086 1.2918 0.1050 0.038 Uiso calc R 1 1
C C35 0.50046(8) 1.41794(14) 0.09546(15) 0.0359(5) Uani d . 1 1
H H35 0.5250 1.4275 0.0703 0.043 Uiso calc R 1 1
C C36 0.47465(9) 1.48459(14) 0.11152(16) 0.0409(6) Uani d . 1 1
H H36 0.4814 1.5398 0.0974 0.049 Uiso calc R 1 1
C C37 0.43883(9) 1.47050(15) 0.14829(17) 0.0421(6) Uani d . 1 1
H H37 0.4210 1.5162 0.1591 0.050 Uiso calc R 1 1
C C38 0.42898(9) 1.38999(14) 0.16940(15) 0.0370(5) Uani d . 1 1
H H38 0.4048 1.3808 0.1954 0.044 Uiso calc R 1 1
C C39 0.49099(9) 0.81346(14) 0.07664(17) 0.0425(6) Uani d . 1 1
H H39A 0.4923 0.7980 0.1354 0.051 Uiso calc R 1 1
H H39B 0.5187 0.7887 0.0640 0.051 Uiso calc R 1 1
C C40 0.44692(9) 0.77678(14) 0.01700(17) 0.0395(6) Uani d . 1 1
C C41 0.42830(9) 0.80771(14) -0.06413(16) 0.0393(6) Uani d . 1 1
H H41 0.4419 0.8560 -0.0811 0.047 Uiso calc R 1 1
C C42 0.39010(10) 0.76945(17) -0.1214(2) 0.0519(7) Uani d . 1 1
H H42 0.3773 0.7921 -0.1764 0.062 Uiso calc R 1 1
C C43 0.37105(11) 0.6981(2) -0.0972(3) 0.0637(9) Uani d . 1 1
H H43 0.3456 0.6705 -0.1363 0.076 Uiso calc R 1 1
C C44 0.38874(12) 0.66699(18) -0.0166(3) 0.0687(10) Uani d . 1 1
H H44 0.3751 0.6186 -0.0001 0.082 Uiso calc R 1 1
C C45 0.42647(11) 0.70607(16) 0.0409(2) 0.0531(7) Uani d . 1 1
H H45 0.4383 0.6845 0.0965 0.064 Uiso calc R 1 1

loop_
_atom_site_aniso_label
_atom_site_aniso_U_11
_atom_site_aniso_U_22
_atom_site_aniso_U_33
_atom_site_aniso_U_12
_atom_site_aniso_U_13
_atom_site_aniso_U_23
O1 0.0500(9) 0.0187(7) 0.0275(8) -0.0009(6) 0.0203(7) 0.0004(6)
O2 0.0514(9) 0.0287(8) 0.0315(9) -0.0031(7) 0.0229(7) 0.0020(6)
O3 0.0637(11) 0.0274(8) 0.0424(10) -0.0032(7) 0.0283(9) 0.0026(7)
O4 0.0502(9) 0.0256(7) 0.0385(9) -0.0032(6) 0.0259(8) -0.0019(6)
O5 0.0529(10) 0.0316(8) 0.0441(10) -0.0001(7) 0.0264(8) -0.0059(7)
N1 0.0566(12) 0.0232(9) 0.0357(11) -0.0008(8) 0.0200(10) 0.0020(8)
N2 0.0648(14) 0.0276(9) 0.0385(12) -0.0049(9) 0.0311(11) 0.0001(8)
N3 0.0533(12) 0.0273(9) 0.0324(11) -0.0017(8) 0.0200(9) -0.0034(8)
N4 0.0425(10) 0.0193(8) 0.0235(9) -0.0008(7) 0.0119(8) -0.0022(7)
C1 0.0402(12) 0.0266(11) 0.0248(11) -0.0013(9) 0.0127(9) 0.0048(8)
C2 0.0415(12) 0.0203(9) 0.0258(11) -0.0011(8) 0.0134(9) 0.0017(8)
C3 0.0453(13) 0.0198(9) 0.0304(12) 0.0002(9) 0.0160(10) 0.0033(8)
C4 0.0371(11) 0.0237(10) 0.0265(11) 0.0014(8) 0.0140(9) -0.0007(8)
C5 0.0441(12) 0.0180(9) 0.0254(11) -0.0009(8) 0.0167(9) 0.0020(8)
C6 0.0348(11) 0.0228(10) 0.0219(11) 0.0010(8) 0.0095(9) 0.0004(8)
C7 0.0382(11) 0.0207(9) 0.0231(11) 0.0002(8) 0.0139(9) -0.0007(8)
C8 0.0440(12) 0.0251(10) 0.0293(12) 0.0020(9) 0.0144(10) 0.0017(9)
C9 0.0520(14) 0.0289(11) 0.0265(12) -0.0011(9) 0.0122(10) -0.0024(9)
C10 0.0617(16) 0.0323(11) 0.0360(13) 0.0013(11) 0.0256(12) -0.0065(10)
C11 0.0491(14) 0.0296(11) 0.0448(14) 0.0063(10) 0.0232(12) -0.0022(10)
C12 0.0420(12) 0.0257(10) 0.0311(12) 0.0017(9) 0.0148(10) -0.0003(9)
C13 0.0389(12) 0.0205(9) 0.0294(12) -0.0002(8) 0.0151(9) 0.0023(9)
C14 0.0468(12) 0.0209(9) 0.0263(11) 0.0005(9) 0.0189(10) 0.0018(8)
C15 0.0413(12) 0.0226(10) 0.0245(11) 0.0015(8) 0.0134(9) 0.0016(8)
C16 0.0397(11) 0.0203(9) 0.0213(11) -0.0012(8) 0.0111(9) 0.0001(8)
C17 0.0389(11) 0.0208(9) 0.0227(11) -0.0010(8) 0.0112(9) 0.0006(8)
C18 0.0476(12) 0.0188(9) 0.0247(11) -0.0015(8) 0.0161(10) -0.0009(8)
C19 0.0459(12) 0.0232(10) 0.0236(11) -0.0035(9) 0.0154(10) 0.0004(8)
C20 0.0453(12) 0.0199(9) 0.0279(11) -0.0033(8) 0.0129(10) 0.0022(8)
C21 0.0404(12) 0.0234(10) 0.0303(12) -0.0034(8) 0.0152(10) 0.0006(9)
C22 0.0617(15) 0.0226(10) 0.0361(13) 0.0051(10) 0.0233(12) -0.0022(9)
C23 0.0437(12) 0.0213(9) 0.0290(12) -0.0019(9) 0.0167(10) 0.0006(8)
C24 0.0456(13) 0.0308(11) 0.0300(12) -0.0032(9) 0.0216(10) 0.0007(9)
C25 0.0453(13) 0.0288(11) 0.0261(11) -0.0015(9) 0.0123(10) -0.0015(9)
C26 0.0364(11) 0.0326(11) 0.0228(11) -0.0025(9) 0.0088(9) 0.0009(9)
C27 0.0393(12) 0.0294(10) 0.0240(11) -0.0020(9) 0.0125(9) -0.0002(9)
C28 0.0388(12) 0.0280(10) 0.0253(11) -0.0038(9) 0.0095(9) -0.0005(9)
C29 0.0378(12) 0.0346(11) 0.0281(12) -0.0050(9) 0.0137(10) -0.0025(9)
C30 0.0385(12) 0.0349(11) 0.0247(12) -0.0005(9) 0.0112(10) -0.0037(9)
C31 0.0421(12) 0.0298(11) 0.0262(12) -0.0012(9) 0.0106(10) -0.0001(9)
C32 0.0374(11) 0.0299(11) 0.0305(12) 0.0003(9) 0.0153(10) -0.0012(9)
C33 0.0390(12) 0.0281(11) 0.0258(11) -0.0002(9) 0.0105(9) -0.0015(9)
C34 0.0365(11) 0.0304(11) 0.0304(12) 0.0022(9) 0.0126(10) 0.0003(9)
C35 0.0405(12) 0.0323(11) 0.0385(13) -0.0033(9) 0.0168(11) 0.0016(10)
C36 0.0535(14) 0.0273(11) 0.0456(15) -0.0036(10) 0.0200(12) -0.0012(10)
C37 0.0547(15) 0.0300(11) 0.0477(15) 0.0038(10) 0.0247(12) -0.0044(11)
C38 0.0454(13) 0.0355(12) 0.0350(13) 0.0017(10) 0.0193(11) -0.0019(10)
C39 0.0541(15) 0.0309(12) 0.0472(15) 0.0084(10) 0.0223(12) 0.0016(11)
C40 0.0494(14) 0.0252(11) 0.0531(16) 0.0061(9) 0.0293(12) -0.0018(10)
C41 0.0483(14) 0.0283(11) 0.0469(15) 0.0034(10) 0.0226(12) -0.0063(10)
C42 0.0491(15) 0.0491(15) 0.0609(18) 0.0032(12) 0.0214(14) -0.0192(13)
C43 0.0525(17) 0.0538(17) 0.092(3) -0.0068(14) 0.0328(18) -0.0312(18)
C44 0.073(2) 0.0346(14) 0.119(3) -0.0119(14) 0.061(2) -0.0152(17)
C45 0.0688(18) 0.0306(12) 0.075(2) 0.0054(12) 0.0441(16) 0.0038(13)

loop_
_atom_type_symbol
_atom_type_description
_atom_type_scat_dispersion_real
_atom_type_scat_dispersion_imag
_atom_type_scat_source
C C 0.0181 0.0091 'International Tables Vol C Tables 4.2.6.8 and 6.1.1.4'
H H 0.0000 0.0000 'International Tables Vol C Tables 4.2.6.8 and 6.1.1.4'
N N 0.0311 0.0180 'International Tables Vol C Tables 4.2.6.8 and 6.1.1.4'
O O 0.0492 0.0322 'International Tables Vol C Tables 4.2.6.8 and 6.1.1.4'

loop_
_geom_angle_atom_site_label_1
_geom_angle_atom_site_label_2
_geom_angle_atom_site_label_3
_geom_angle
C6 O1 C5 109.36(15)
C25 O2 C24 117.37(17)
C28 O4 C32 116.56(17)
C30 O5 C39 119.21(19)
C20 N4 C19 119.83(18)
C20 N4 C22 120.63(17)
C19 N4 C22 119.48(18)
N1 C1 C2 178.7(3)
C6 C2 C1 120.5(2)
C6 C2 C3 120.80(18)
C1 C2 C3 118.68(19)
N2 C3 C2 179.5(3)
C14 C4 C7 131.3(2)
C14 C4 C5 122.11(19)
C7 C4 C5 106.55(17)
O1 C5 C12 107.93(16)
O1 C5 C4 103.68(16)
C12 C5 C4 114.61(18)
O1 C5 C8 107.16(16)
C12 C5 C8 111.88(18)
C4 C5 C8 110.94(17)
O1 C6 C2 117.47(18)
O1 C6 C7 111.94(18)
C2 C6 C7 130.6(2)
C6 C7 C13 124.77(19)
C6 C7 C4 108.43(18)
C13 C7 C4 126.00(18)
C9 C8 C5 111.87(18)
C9 C8 H8A 109.2
C5 C8 H8A 109.2
C9 C8 H8B 109.2
C5 C8 H8B 109.2
H8A C8 H8B 107.9
C10 C9 C8 111.09(19)
C10 C9 H9A 109.4
C8 C9 H9A 109.4
C10 C9 H9B 109.4
C8 C9 H9B 109.4
H9A C9 H9B 108.0
C9 C10 C11 111.1(2)
C9 C10 H10A 109.4
C11 C10 H10A 109.4
C9 C10 H10B 109.4
C11 C10 H10B 109.4
H10A C10 H10B 108.0
C10 C11 C12 111.83(19)
C10 C11 H11A 109.3
C12 C11 H11A 109.3
C10 C11 H11B 109.3
C12 C11 H11B 109.3
H11A C11 H11B 107.9
C5 C12 C11 111.96(18)
C5 C12 H12A 109.2
C11 C12 H12A 109.2
C5 C12 H12B 109.2
C11 C12 H12B 109.2
H12A C12 H12B 107.9
N3 C13 C7 176.4(2)
C4 C14 C15 122.9(2)
C4 C14 H14 118.5
C15 C14 H14 118.5
C16 C15 C14 127.5(2)
C16 C15 H15 116.3
C14 C15 H15 116.3
C15 C16 C17 119.8(2)
C15 C16 C23 119.59(19)
C17 C16 C23 120.54(17)
C21 C17 C18 114.85(19)
C21 C17 C16 122.15(19)
C18 C17 C16 123.00(18)
C19 C18 C17 121.65(19)
C19 C18 H18 119.2
C17 C18 H18 119.2
N4 C19 C18 121.0(2)
N4 C19 H19 119.5
C18 C19 H19 119.5
N4 C20 C21 121.15(19)
N4 C20 H20 119.4
C21 C20 H20 119.4
C20 C21 C17 121.5(2)
C20 C21 H21 119.3
C17 C21 H21 119.3
N4 C22 H22A 109.5
N4 C22 H22B 109.5
H22A C22 H22B 109.5
N4 C22 H22C 109.5
H22A C22 H22C 109.5
H22B C22 H22C 109.5
C24 C23 C16 111.62(18)
C24 C23 H23A 109.3
C16 C23 H23A 109.3
C24 C23 H23B 109.3
C16 C23 H23B 109.3
H23A C23 H23B 108.0
O2 C24 C23 110.47(18)
O2 C24 H24A 109.6
C23 C24 H24A 109.6
O2 C24 H24B 109.6
C23 C24 H24B 109.6
H24A C24 H24B 108.1
O3 C25 O2 123.6(2)
O3 C25 C26 125.2(2)
O2 C25 C26 111.17(18)
C27 C26 C31 122.0(2)
C27 C26 C25 119.7(2)
C31 C26 C25 118.28(19)
C26 C27 C28 118.7(2)
C26 C27 H27 120.7
C28 C27 H27 120.7
O4 C28 C29 115.4(2)
O4 C28 C27 124.2(2)
C29 C28 C27 120.4(2)
C30 C29 C28 120.0(2)
C30 C29 H29 120.0
C28 C29 H29 120.0
O5 C30 C29 113.5(2)
O5 C30 C31 125.5(2)
C29 C30 C31 121.0(2)
C30 C31 C26 118.0(2)
C30 C31 H31 121.0
C26 C31 H31 121.0
O4 C32 C33 108.77(17)
O4 C32 H32A 109.9
C33 C32 H32A 109.9
O4 C32 H32B 109.9
C33 C32 H32B 109.9
H32A C32 H32B 108.3
C34 C33 C38 119.3(2)
C34 C33 C32 122.35(19)
C38 C33 C32 118.3(2)
C35 C34 C33 120.2(2)
C35 C34 H34 119.9
C33 C34 H34 119.9
C36 C35 C34 120.3(2)
C36 C35 H35 119.8
C34 C35 H35 119.8
C35 C36 C37 119.7(2)
C35 C36 H36 120.1
C37 C36 H36 120.1
C36 C37 C38 120.3(2)
C36 C37 H37 119.8
C38 C37 H37 119.8
C37 C38 C33 120.1(2)
C37 C38 H38 120.0
C33 C38 H38 120.0
O5 C39 C40 113.3(2)
O5 C39 H39A 108.9
C40 C39 H39A 108.9
O5 C39 H39B 108.9
C40 C39 H39B 108.9
H39A C39 H39B 107.7
C41 C40 C45 118.6(3)
C41 C40 C39 121.4(2)
C45 C40 C39 119.8(2)
C40 C41 C42 121.3(2)
C40 C41 H41 119.3
C42 C41 H41 119.3
C43 C42 C41 119.2(3)
C43 C42 H42 120.4
C41 C42 H42 120.4
C44 C43 C42 120.3(3)
C44 C43 H43 119.9
C42 C43 H43 119.9
C43 C44 C45 120.4(3)
C43 C44 H44 119.8
C45 C44 H44 119.8
C44 C45 C40 120.2(3)
C44 C45 H45 119.9
C40 C45 H45 119.9

loop_
_geom_bond_atom_site_label_1
_geom_bond_atom_site_label_2
_geom_bond_distance
O1 C6 1.338(3)
O1 C5 1.482(2)
O2 C25 1.350(3)
O2 C24 1.450(3)
O3 C25 1.212(3)
O4 C28 1.372(3)
O4 C32 1.437(3)
O5 C30 1.379(3)
O5 C39 1.432(3)
N1 C1 1.158(3)
N2 C3 1.153(3)
N3 C13 1.155(3)
N4 C20 1.349(3)
N4 C19 1.353(3)
N4 C22 1.471(3)
C1 C2 1.414(3)
C2 C6 1.403(3)
C2 C3 1.415(3)
C4 C14 1.372(3)
C4 C7 1.423(3)
C4 C5 1.517(3)
C5 C12 1.516(3)
C5 C8 1.527(3)
C6 C7 1.406(3)
C7 C13 1.419(3)
C8 C9 1.524(3)
C8 H8A 0.9900
C8 H8B 0.9900
C9 C10 1.520(4)
C9 H9A 0.9900
C9 H9B 0.9900
C10 C11 1.522(4)
C10 H10A 0.9900
C10 H10B 0.9900
C11 C12 1.535(3)
C11 H11A 0.9900
C11 H11B 0.9900
C12 H12A 0.9900
C12 H12B 0.9900
C14 C15 1.420(3)
C14 H14 0.9500
C15 C16 1.365(3)
C15 H15 0.9500
C16 C17 1.449(3)
C16 C23 1.514(3)
C17 C21 1.415(3)
C17 C18 1.415(3)
C18 C19 1.367(3)
C18 H18 0.9500
C19 H19 0.9500
C20 C21 1.370(3)
C20 H20 0.9500
C21 H21 0.9500
C22 H22A 0.9800
C22 H22B 0.9800
C22 H22C 0.9800
C23 C24 1.511(3)
C23 H23A 0.9900
C23 H23B 0.9900
C24 H24A 0.9900
C24 H24B 0.9900
C25 C26 1.487(3)
C26 C27 1.390(3)
C26 C31 1.392(3)
C27 C28 1.391(3)
C27 H27 0.9500
C28 C29 1.387(3)
C29 C30 1.385(3)
C29 H29 0.9500
C30 C31 1.391(3)
C31 H31 0.9500
C32 C33 1.510(3)
C32 H32A 0.9900
C32 H32B 0.9900
C33 C34 1.392(3)
C33 C38 1.396(3)
C34 C35 1.387(3)
C34 H34 0.9500
C35 C36 1.383(3)
C35 H35 0.9500
C36 C37 1.387(4)
C36 H36 0.9500
C37 C38 1.388(3)
C37 H37 0.9500
C38 H38 0.9500
C39 C40 1.513(4)
C39 H39A 0.9900
C39 H39B 0.9900
C40 C41 1.386(4)
C40 C45 1.394(3)
C41 C42 1.393(4)
C41 H41 0.9500
C42 C43 1.384(4)
C42 H42 0.9500
C43 C44 1.376(5)
C43 H43 0.9500
C44 C45 1.392(5)
C44 H44 0.9500
C45 H45 0.9500

loop_
_geom_hbond_atom_site_label_D
_geom_hbond_atom_site_label_H
_geom_hbond_atom_site_label_A
_geom_hbond_site_symmetry_A
_geom_hbond_distance_DH
_geom_hbond_distance_HA
_geom_hbond_distance_DA
_geom_hbond_angle_DHA
_geom_hbond_publ_flag
C8 H8A N3 7_566 0.99 2.54 3.504(3) 163 y
C19 H19 N2 4_556 0.95 2.47 3.347(3) 153 y
C22 H22B N2 4_556 0.98 2.59 3.454(3) 147 y
C29 H29 O5 5_675 0.95 2.54 3.430(3) 156 y
C12 H12A Cg1 5_675 0.99 2.55 3.542(3) 177 y

loop_
_geom_torsion_atom_site_label_1
_geom_torsion_atom_site_label_2
_geom_torsion_atom_site_label_3
_geom_torsion_atom_site_label_4
_geom_torsion
C6 O1 C5 C12 123.48(18)
C6 O1 C5 C4 1.5(2)
C6 O1 C5 C8 -115.86(18)
C14 C4 C5 O1 179.8(2)
C7 C4 C5 O1 -1.7(2)
C14 C4 C5 C12 62.5(3)
C7 C4 C5 C12 -119.1(2)
C14 C4 C5 C8 -65.4(3)
C7 C4 C5 C8 113.0(2)
C5 O1 C6 C2 178.95(18)
C5 O1 C6 C7 -0.7(2)
C1 C2 C6 O1 5.3(3)
C3 C2 C6 O1 -175.6(2)
C1 C2 C6 C7 -175.1(2)
C3 C2 C6 C7 4.0(4)
O1 C6 C7 C13 -170.7(2)
C2 C6 C7 C13 9.6(4)
O1 C6 C7 C4 -0.4(3)
C2 C6 C7 C4 179.9(2)
C14 C4 C7 C6 179.6(2)
C5 C4 C7 C6 1.4(2)
C14 C4 C7 C13 -10.3(4)
C5 C4 C7 C13 171.5(2)
O1 C5 C8 C9 -64.4(2)
C12 C5 C8 C9 53.7(2)
C4 C5 C8 C9 -176.92(18)
C5 C8 C9 C10 -55.5(3)
C8 C9 C10 C11 56.0(3)
C9 C10 C11 C12 -54.9(3)
O1 C5 C12 C11 65.4(2)
C4 C5 C12 C11 -179.65(18)
C8 C5 C12 C11 -52.2(2)
C10 C11 C12 C5 53.1(3)
C7 C4 C14 C15 -8.8(4)
C5 C4 C14 C15 169.2(2)
C4 C14 C15 C16 176.8(2)
C14 C15 C16 C17 174.1(2)
C14 C15 C16 C23 -3.2(3)
C15 C16 C17 C21 -171.2(2)
C23 C16 C17 C21 6.1(3)
C15 C16 C17 C18 9.2(3)
C23 C16 C17 C18 -173.5(2)
C21 C17 C18 C19 2.9(3)
C16 C17 C18 C19 -177.4(2)
C20 N4 C19 C18 -1.5(3)
C22 N4 C19 C18 175.8(2)
C17 C18 C19 N4 -1.0(3)
C19 N4 C20 C21 1.9(3)
C22 N4 C20 C21 -175.3(2)
N4 C20 C21 C17 0.2(3)
C18 C17 C21 C20 -2.5(3)
C16 C17 C21 C20 177.8(2)
C15 C16 C23 C24 85.1(2)
C17 C16 C23 C24 -92.2(2)
C25 O2 C24 C23 89.3(2)
C16 C23 C24 O2 179.38(16)
C24 O2 C25 O3 -0.4(3)
C24 O2 C25 C26 179.01(18)
O3 C25 C26 C27 -178.6(2)
O2 C25 C26 C27 2.0(3)
O3 C25 C26 C31 3.1(4)
O2 C25 C26 C31 -176.36(19)
C31 C26 C27 C28 -0.4(3)
C25 C26 C27 C28 -178.7(2)
C32 O4 C28 C29 178.50(19)
C32 O4 C28 C27 -1.9(3)
C26 C27 C28 O4 -179.3(2)
C26 C27 C28 C29 0.3(3)
O4 C28 C29 C30 178.8(2)
C27 C28 C29 C30 -0.8(3)
C39 O5 C30 C29 179.3(2)
C39 O5 C30 C31 -0.4(3)
C28 C29 C30 O5 -178.3(2)
C28 C29 C30 C31 1.4(3)
O5 C30 C31 C26 178.2(2)
C29 C30 C31 C26 -1.5(3)
C27 C26 C31 C30 1.0(3)
C25 C26 C31 C30 179.3(2)
C28 O4 C32 C33 -178.27(18)
O4 C32 C33 C34 -16.0(3)
O4 C32 C33 C38 165.3(2)
C38 C33 C34 C35 -0.9(3)
C32 C33 C34 C35 -179.6(2)
C33 C34 C35 C36 0.3(4)
C34 C35 C36 C37 0.0(4)
C35 C36 C37 C38 0.4(4)
C36 C37 C38 C33 -1.0(4)
C34 C33 C38 C37 1.3(4)
C32 C33 C38 C37 180.0(2)
C30 O5 C39 C40 83.2(3)
O5 C39 C40 C41 38.8(3)
O5 C39 C40 C45 -146.5(2)
C45 C40 C41 C42 -0.2(4)
C39 C40 C41 C42 174.5(2)
C40 C41 C42 C43 -1.3(4)
C41 C42 C43 C44 2.0(4)
C42 C43 C44 C45 -1.1(4)
C43 C44 C45 C40 -0.5(4)
C41 C40 C45 C44 1.2(4)
C39 C40 C45 C44 -173.6(2)

loop_
_cod_related_entry_id
_cod_related_entry_database
_cod_related_entry_code
1 ChemSpider 30658272
